data_2000622
loop_
_publ_author_name
'Muir, J. A.'
'Cox, O.'
'Bernard, L. A.'
'Muir, M. M.'

_publ_section_title
;
 Structure of a twisted styrylbenzothiazole,
 2-(\a-acetoxy-2-chloro-5-nitrostyryl)benzothiazole
;
_journal_issue 9
_journal_name_full 'Acta Crystallographica Section C'
_journal_page_first 1677
_journal_page_last 1679
_journal_paper_doi 10.1107/S010827019200043X
_journal_volume 48
_journal_year 1992
_chemical_formula_sum 'C17 H11 Cl N2 O4 S'
_chemical_formula_weight 374.81
_space_group_crystal_system triclinic
_space_group_IT_number 2
_space_group_name_Hall '-P 1'
_space_group_name_H-M_alt 'P -1'
_cell_angle_alpha 96.97(4)
_cell_angle_beta 102.26(3)
_cell_angle_gamma 76.74(4)
_cell_formula_units_Z 2
_cell_length_a 9.762(4)
_cell_length_b 10.689(5)
_cell_length_c 8.387(3)
_cell_volume 830.0(6)
_diffrn_radiation_type Mo
_diffrn_radiation_wavelength 0.71073
_exptl_absorpt_coefficient_mu 0.372
_exptl_crystal_density_diffrn 1.50
_exptl_crystal_F_000 384
_cod_data_source_file st0564.cif
_cod_data_source_block st0564a
_cod_depositor_comments
;
 Updating space group information and adding the symmetry operation list.

 Antanas Vaitkus,
 2018-06-14
;
_cod_original_cell_volume 830.0(10)
_cod_original_formula_sum 'C17 H11 Cl1 N2 O4 S1'
_cod_database_code 2000622

loop_
_space_group_symop_id
_space_group_symop_operation_xyz
1 x,y,z
2 -x,-y,-z

loop_
_atom_site_label
_atom_site_fract_x
_atom_site_fract_y
_atom_site_fract_z
S1 .16563(7) .44966(6) .89707(8)
Cl1 .19749(8) 1.03661(8) .75700(10)
O1 -.0628(2) .6719(2) .7878(2)
O2 .0108(2) .6539(2) .5487(2)
O3 -.5051(3) 1.1484(3) .6192(4)
O4 -.4589(3) 1.0034(3) .7877(4)
N1 .2766(2) .6346(2) 1.0657(3)
N2 -.4220(3) 1.0697(3) .7041(4)
C1 .1706(2) .6117(2) .9531(3)
C2 .3233(2) .4078(2) 1.0372(3)
C3 .4027(3) .2866(3) 1.0758(3)
C4 .5247(3) .2793(3) 1.1951(4)
C5 .5669(3) .3901(3) 1.2743(4)
C6 .4892(3) .5104(3) 1.2374(3)
C7 .3652(3) .5205(2) 1.1163(3)
C8 .0618(2) .7126(2) .8701(3)
C9 .0770(3) .8330(3) .8728(3)
C10 -.0272(3) .9404(2) .7948(3)
C11 .0167(3) 1.0391(3) .7371(3)
C12 -.0794(3) 1.1407(3) .6626(4)
C13 -.2238(3) 1.1496(3) .6466(4)
C14 -.2683(3) 1.0558(3) .7085(3)
C15 -.1746(3) .9526(3) .7809(3)
C16 -.0803(3) .6493(2) .6209(3)
C17 -.2230(3) .6182(3) .5535(4)
H3 .373 .211 1.022
H4 .581 .197 1.223
H5 .651 .383 1.357
H6 .519 .586 1.293
H9 .166 .852 .931
H12 -.045 1.205 .622
H13 -.292 1.218 .594
H15 -.210 .890 .821
H17 -.235 .603 .438
H18 -.230 .544 .600
H19 -.296 .689 .580

loop_
_geom_bond_atom_site_label_1
_geom_bond_atom_site_label_2
_geom_bond_distance
Cl1 C11 1.732(3)
S1 C1 1.748(3)
S1 C2 1.731(2)
O1 C8 1.400(3)
O1 C16 1.372(3)
O2 C16 1.189(4)
C16 C17 1.485(4)
C1 C8 1.455(3)
C9 C10 1.464(3)
C8 C9 1.326(4)
N2 C14 1.466(4)
N1 C1 1.291(3)
N1 C7 1.380(3)
